data_7127748
loop_
_publ_author_name
'Schneider, Matthew L.'
'Linder-Patton, Oliver M'
'Bloch, Witold M.'

_publ_section_title
;
 A covalent deprotection strategy for assembling supramolecular
 coordination polymers from metal-organic cages.
;
_journal_issue 85
_journal_name_full 'Chemical communications (Cambridge, England)'
_journal_page_first 12969
_journal_page_last 12972
_journal_paper_doi 10.1039/d0cc05349j
_journal_volume 56
_journal_year 2020
_chemical_formula_sum 'C168 H124 Cu4 N12 O28'
_chemical_formula_weight 3012.94
_chemical_name_systematic CFmoc
_space_group_crystal_system triclinic
_space_group_IT_number 2
_space_group_name_Hall '-P 1'
_space_group_name_H-M_alt 'P -1'
_atom_sites_solution_hydrogens geom
_audit_creation_method SHELXL-2018/3
_audit_update_record
;
2020-06-30 deposited with the CCDC.	2020-09-29 downloaded from the CCDC.
;
_cell_angle_alpha 104.91(3)
_cell_angle_beta 109.45(3)
_cell_angle_gamma 104.86(3)
_cell_formula_units_Z 1
_cell_length_a 16.005(3)
_cell_length_b 17.777(4)
_cell_length_c 20.441(4)
_cell_measurement_reflns_used 18278
_cell_measurement_temperature 100(2)
_cell_measurement_theta_max 17.86
_cell_measurement_theta_min 0.73
_cell_volume 4912(3)
_computing_cell_refinement 'XDS (Kabsch, 1993)'
_computing_data_collection 'BluIce (McPhillips, 2002)'
_computing_data_reduction 'XDS (Kabsch, 1993)'
_computing_molecular_graphics 'shelXle (Huebschle, 2014)'
_computing_publication_material 'CIFTAB (Sheldrick, 1997)'
_computing_structure_refinement 'SHELXL-2018/3 (Sheldrick, 2018)'
_computing_structure_solution 'SHELXT-2018/3 (Sheldrick, 2018)'
_diffrn_ambient_temperature 100(2)
_diffrn_measured_fraction_theta_full 0.914
_diffrn_measured_fraction_theta_max 0.860
_diffrn_measurement_device_type 'ADSC Quantum 210r'
_diffrn_measurement_method 'Phi Scan'
_diffrn_radiation_type Synchrotron
_diffrn_radiation_wavelength 0.71073
_diffrn_reflns_av_R_equivalents 0.0184
_diffrn_reflns_av_unetI/netI 0.0164
_diffrn_reflns_Laue_measured_fraction_full 0.914
_diffrn_reflns_Laue_measured_fraction_max 0.860
_diffrn_reflns_limit_h_max 20
_diffrn_reflns_limit_h_min -20
_diffrn_reflns_limit_k_max 19
_diffrn_reflns_limit_k_min -20
_diffrn_reflns_limit_l_max 25
_diffrn_reflns_limit_l_min -25
_diffrn_reflns_number 61323
_diffrn_reflns_point_group_measured_fraction_full 0.914
_diffrn_reflns_point_group_measured_fraction_max 0.860
_diffrn_reflns_theta_full 25.242
_diffrn_reflns_theta_max 26.371
_diffrn_reflns_theta_min 1.140
_diffrn_source 'MX1 Beamline Australian Synchrotron'
_exptl_absorpt_coefficient_mu 0.486
_exptl_crystal_colour green
_exptl_crystal_density_diffrn 1.019
_exptl_crystal_description block
_exptl_crystal_F_000 1556
_exptl_crystal_recrystallization_method 'slow-vapour diffusion'
_exptl_crystal_size_max 0.05
_exptl_crystal_size_mid 0.03
_exptl_crystal_size_min 0.02
_refine_diff_density_max 0.941
_refine_diff_density_min -0.757
_refine_diff_density_rms 0.072
_refine_ls_extinction_method none
_refine_ls_goodness_of_fit_ref 1.072
_refine_ls_hydrogen_treatment constr
_refine_ls_matrix_type full
_refine_ls_number_parameters 959
_refine_ls_number_reflns 17261
_refine_ls_number_restraints 719
_refine_ls_restrained_S_all 1.058
_refine_ls_R_factor_all 0.0735
_refine_ls_R_factor_gt 0.0655
_refine_ls_shift/su_max 0.001
_refine_ls_shift/su_mean 0.000
_refine_ls_structure_factor_coef Fsqd
_refine_ls_weighting_details 'w=1/[\s^2^(Fo^2^)+(0.1202P)^2^+5.3928P] where P=(Fo^2^+2Fc^2^)/3'
_refine_ls_weighting_scheme calc
_refine_ls_wR_factor_gt 0.2090
_refine_ls_wR_factor_ref 0.2170
_reflns_Friedel_coverage 0.000
_reflns_number_gt 14551
_reflns_number_total 17261
_reflns_threshold_expression 'I > 2\s(I)'
_cod_data_source_file d0cc05349j2.cif
_cod_data_source_block Fmoc_Cu4L4
_cod_original_cell_volume 4912(2)
_cod_database_code 7127748
_shelx_shelxl_version_number 2018/3
_shelx_space_group_comment
;
The symmetry employed for this shelxl refinement is uniquely defined
by the following loop, which should always be used as a source of
symmetry information in preference to the above space-group names.
They are only intended as comments.
;

loop_
_space_group_symop_operation_xyz
'x, y, z'
'-x, -y, -z'

loop_
_atom_site_label
_atom_site_type_symbol
_atom_site_fract_x
_atom_site_fract_y
_atom_site_fract_z
_atom_site_U_iso_or_equiv
_atom_site_adp_type
_atom_site_occupancy
_atom_site_site_symmetry_order
_atom_site_calc_flag
_atom_site_refinement_flags_posn
_atom_site_refinement_flags_adp
_atom_site_refinement_flags_occupancy
_atom_site_disorder_assembly
_atom_site_disorder_group
Cu1 Cu 0.92860(3) 0.83495(3) 0.73630(2) 0.04384(13) Uani 1 1 d . U . . .
Cu2 Cu 0.96718(3) 0.72261(3) 0.65193(2) 0.04308(13) Uani 1 1 d . U . . .
O1_1 O 0.85093(17) 0.83803(16) 0.64027(13) 0.0495(6) Uani 1 1 d . U . . .
C1_1 C 0.8317(2) 0.7835(2) 0.57780(18) 0.0446(8) Uani 1 1 d . U . . .
N1_1 N 0.7321(2) 0.5317(2) 0.21690(17) 0.0533(8) Uani 1 1 d . U . . .
H1A_1 H 0.770230 0.507632 0.209506 0.064 Uiso 1 1 calc R U . . .
H1B_1 H 0.750587 0.571704 0.258894 0.064 Uiso 1 1 calc R U . . .
O2_1 O 0.87118(17) 0.73196(16) 0.56811(13) 0.0471(6) Uani 1 1 d . U . . .
C2_1 C 0.7535(2) 0.7811(2) 0.51029(19) 0.0438(7) Uani 1 1 d . U . . .
N2_1 N 0.3579(2) 0.4224(2) -0.00363(16) 0.0516(7) Uani 1 1 d . U . . .
H2_1 H 0.325713 0.451500 0.007611 0.062 Uiso 1 1 calc R U . . .
O3_1 O 0.94627(17) 0.27410(16) 0.25234(13) 0.0482(6) Uani 1 1 d . U . . .
C3_1 C 0.7021(3) 0.8321(2) 0.5177(2) 0.0542(9) Uani 1 1 d . U . . .
H3_1 H 0.718368 0.870934 0.564592 0.065 Uiso 1 1 calc R U . . .
O4_1 O 0.9900(2) 0.1869(2) 0.18183(15) 0.0607(7) Uani 1 1 d . U . . .
C4_1 C 0.6265(3) 0.8254(3) 0.4553(2) 0.0593(10) Uani 1 1 d . U . . .
H4_1 H 0.592079 0.859670 0.460624 0.071 Uiso 1 1 calc R U . . .
O5_1 O 0.34402(18) 0.30868(18) -0.09648(14) 0.0599(7) Uani 1 1 d . U . . .
C5_1 C 0.6021(2) 0.7681(2) 0.3856(2) 0.0501(8) Uani 1 1 d . U . . .
H5_1 H 0.550806 0.763515 0.344208 0.060 Uiso 1 1 calc R U . . .
O6_1 O 0.22047(17) 0.35006(18) -0.10249(14) 0.0583(7) Uani 1 1 d . U . . .
C7_1 C 0.7290(2) 0.7235(2) 0.43960(19) 0.0456(8) Uani 1 1 d . U . . .
H7_1 H 0.763341 0.689114 0.434402 0.055 Uiso 1 1 calc R U . . .
C8_1 C 0.6279(2) 0.6574(2) 0.30418(19) 0.0471(8) Uani 1 1 d . U . . .
C9_1 C 0.6040(2) 0.6056(3) 0.2438(2) 0.0497(8) Uani 1 1 d . U . . .
C10_1 C 0.5761(2) 0.5412(2) 0.17350(18) 0.0461(8) Uani 1 1 d . U . . .
C11_1 C 0.6420(2) 0.5062(2) 0.16182(18) 0.0456(8) Uani 1 1 d . U . . .
C12_1 C 0.6102(2) 0.4409(2) 0.09270(19) 0.0485(8) Uani 1 1 d . U . . .
C13_1 C 0.5169(3) 0.4132(2) 0.03673(19) 0.0491(8) Uani 1 1 d . U . . .
H13_1 H 0.497818 0.370783 -0.009017 0.059 Uiso 1 1 calc R U . . .
C14_1 C 0.4533(2) 0.4483(2) 0.04902(18) 0.0477(8) Uani 1 1 d . U . . .
C15_1 C 0.4831(2) 0.5128(2) 0.11730(19) 0.0472(8) Uani 1 1 d . U . . .
H15_1 H 0.440880 0.537336 0.125655 0.057 Uiso 1 1 calc R U . . .
C16_1 C 0.3121(3) 0.3567(3) -0.0697(2) 0.0524(9) Uani 1 1 d . U . . .
C17_1 C 0.1624(3) 0.2808(3) -0.1738(2) 0.0592(10) Uani 1 1 d . U . . .
H17A_1 H 0.172853 0.230116 -0.170850 0.071 Uiso 1 1 calc R U . . .
H17B_1 H 0.178852 0.293225 -0.212428 0.071 Uiso 1 1 calc R U . . .
C18_1 C 0.0587(3) 0.2688(3) -0.1918(2) 0.0600(10) Uani 1 1 d . U . . .
H18_1 H 0.045118 0.261751 -0.149979 0.072 Uiso 1 1 calc R U . . .
C19_1 C 0.0289(3) 0.3363(3) -0.2100(3) 0.0638(11) Uani 1 1 d . U . . .
C20_1 C 0.0657(3) 0.4220(3) -0.1682(3) 0.0802(15) Uani 1 1 d . U . . .
H20_1 H 0.116478 0.445266 -0.120915 0.096 Uiso 1 1 calc R U . . .
C21_1 C 0.0249(4) 0.4716(4) -0.1985(4) 0.0972(19) Uani 1 1 d . U . . .
H21_1 H 0.050077 0.529293 -0.171831 0.117 Uiso 1 1 calc R U . . .
C22_1 C -0.0507(4) 0.4386(4) -0.2662(4) 0.0968(18) Uani 1 1 d . U . . .
H22_1 H -0.078116 0.473776 -0.283789 0.116 Uiso 1 1 calc R U . . .
C23_1 C -0.0887(3) 0.3537(3) -0.3100(4) 0.0869(16) Uani 1 1 d . U . . .
H23_1 H -0.140263 0.331502 -0.356824 0.104 Uiso 1 1 calc R U . . .
C24_1 C -0.0466(3) 0.3033(3) -0.2812(3) 0.0655(11) Uani 1 1 d . U . . .
C25_1 C -0.0679(3) 0.2135(3) -0.3146(2) 0.0589(10) Uani 1 1 d . U . . .
C26_1 C -0.1335(3) 0.1526(3) -0.3843(2) 0.0683(12) Uani 1 1 d . U . . .
H26_1 H -0.173727 0.166783 -0.419500 0.082 Uiso 1 1 calc R U . . .
C27_1 C -0.1384(3) 0.0705(3) -0.4009(2) 0.0641(11) Uani 1 1 d . U . . .
H27_1 H -0.182016 0.029578 -0.447500 0.077 Uiso 1 1 calc R U . . .
C28_1 C -0.0789(3) 0.0489(3) -0.3487(2) 0.0621(10) Uani 1 1 d . U . . .
H28_1 H -0.083128 -0.006497 -0.360361 0.075 Uiso 1 1 calc R U . . .
C29_1 C -0.0127(3) 0.1095(3) -0.2788(2) 0.0596(10) Uani 1 1 d . U . . .
H29_1 H 0.027242 0.095006 -0.243723 0.072 Uiso 1 1 calc R U . . .
C30_1 C -0.0072(3) 0.1915(3) -0.2623(2) 0.0567(10) Uani 1 1 d . U . . .
C31_1 C 0.6716(3) 0.3982(3) 0.08157(19) 0.0496(8) Uani 1 1 d . U . . .
C32_1 C 0.7204(3) 0.3587(3) 0.07455(19) 0.0527(9) Uani 1 1 d . U . . .
C33_1 C 0.7744(3) 0.3074(3) 0.0670(2) 0.0573(9) Uani 1 1 d . U . . .
C34_1 C 0.7670(5) 0.2633(5) -0.0033(3) 0.103(2) Uani 1 1 d . U . . .
H34_1 H 0.727794 0.268513 -0.045753 0.124 Uiso 1 1 calc R U . . .
C35_1 C 0.8172(6) 0.2130(6) -0.0094(3) 0.137(3) Uani 1 1 d . U . . .
H35_1 H 0.814385 0.186205 -0.056110 0.164 Uiso 1 1 calc R U . . .
C36_1 C 0.8726(6) 0.2005(5) 0.0521(3) 0.116(3) Uani 1 1 d . U . . .
H36_1 H 0.903247 0.162998 0.046300 0.139 Uiso 1 1 calc R U . . .
C37_1 C 0.8819(3) 0.2448(3) 0.1227(2) 0.0610(10) Uani 1 1 d . U . . .
C38_1 C 0.8329(3) 0.2970(2) 0.1292(2) 0.0489(8) Uani 1 1 d . U . . .
H38_1 H 0.838844 0.326320 0.176392 0.059 Uiso 1 1 calc R U . . .
C39_1 C 0.9438(3) 0.2342(3) 0.1910(2) 0.0517(9) Uani 1 1 d . U . . .
C6_1 C 0.6537(2) 0.7170(2) 0.37676(19) 0.0460(8) Uani 1 1 d . U . . .
O1_2 O 0.8221(2) 0.73571(18) 0.71787(19) 0.0653(8) Uani 1 1 d . U . . .
N1_2 N 0.6656(3) 0.2105(2) 0.4786(2) 0.0687(10) Uani 1 1 d . U . . .
H1A_2 H 0.672208 0.262443 0.491021 0.082 Uiso 1 1 calc R U . . .
H1B_2 H 0.674566 0.186560 0.440647 0.082 Uiso 1 1 calc R U . . .
C1_2 C 0.8125(3) 0.6609(3) 0.6860(2) 0.0577(9) Uani 1 1 d . U . . .
O2_2 O 0.86366(18) 0.63893(16) 0.65563(15) 0.0533(6) Uani 1 1 d . U . . .
N2_2 N 0.5761(2) 0.03355(19) 0.65243(16) 0.0480(7) Uani 1 1 d . U . . .
H2_2 H 0.555135 0.056937 0.682474 0.058 Uiso 1 1 calc R U . . .
C2_2 C 0.7330(3) 0.5926(3) 0.6840(3) 0.0753(13) Uani 1 1 d . U . . .
O3_2 O 0.93589(17) 0.17607(16) 0.33789(13) 0.0488(6) Uani 1 1 d . U . . .
C3_2 C 0.6713(6) 0.6123(4) 0.7137(6) 0.148(4) Uani 1 1 d . U . . .
H3_2 H 0.678528 0.668037 0.733967 0.177 Uiso 1 1 calc R U . . .
O4_2 O 0.95871(17) 0.08027(17) 0.25694(13) 0.0503(6) Uani 1 1 d . U . . .
C5_2 C 0.5902(6) 0.4670(4) 0.6854(6) 0.156(4) Uani 1 1 d . U . . .
H5_2 H 0.543083 0.425319 0.687194 0.188 Uiso 1 1 calc R U . . .
O5_2 O 0.6110(3) -0.0839(2) 0.61653(19) 0.0735(8) Uani 1 1 d . U . . .
C6_2 C 0.6508(4) 0.4457(3) 0.6546(4) 0.0881(17) Uani 1 1 d . U . . .
O6_2 O 0.5575(3) -0.0585(2) 0.70544(18) 0.0721(8) Uani 1 1 d . U . . .
C7_2 C 0.7209(3) 0.5099(3) 0.6534(3) 0.0626(11) Uani 1 1 d . U . . .
H7_2 H 0.760378 0.496572 0.631555 0.075 Uiso 1 1 calc R U . . .
C8_2 C 0.6404(3) 0.3594(3) 0.6250(3) 0.0699(12) Uani 1 1 d . U . . .
C9_2 C 0.6329(3) 0.2883(3) 0.6034(3) 0.0608(10) Uani 1 1 d . U . . .
C10_2 C 0.6255(2) 0.2030(2) 0.5817(2) 0.0514(8) Uani 1 1 d . U . . .
C11_2 C 0.6407(3) 0.1658(3) 0.5194(2) 0.0508(8) Uani 1 1 d . U . . .
C12_2 C 0.6345(2) 0.0819(2) 0.50255(19) 0.0467(8) Uani 1 1 d . U . . .
C13_2 C 0.6133(2) 0.0375(2) 0.54589(19) 0.0460(8) Uani 1 1 d . U . . .
H13_2 H 0.608923 -0.017896 0.533627 0.055 Uiso 1 1 calc R U . . .
C14_2 C 0.5986(2) 0.0758(2) 0.60744(19) 0.0450(8) Uani 1 1 d . U . . .
C15_2 C 0.6045(2) 0.1578(2) 0.6244(2) 0.0468(8) Uani 1 1 d . U . . .
H15_2 H 0.594283 0.183502 0.665216 0.056 Uiso 1 1 calc R U . . .
C16_2 C 0.5840(3) -0.0396(3) 0.6532(2) 0.0579(10) Uani 1 1 d . U . . .
C17_2 C 0.5796(4) -0.1277(3) 0.7218(3) 0.0719(12) Uani 1 1 d . U . . .
H17A_2 H 0.646906 -0.117200 0.735937 0.086 Uiso 1 1 calc R U . . .
H17B_2 H 0.542350 -0.179620 0.678220 0.086 Uiso 1 1 calc R U . . .
C18_2 C 0.5545(4) -0.1337(3) 0.7855(3) 0.0859(16) Uani 1 1 d . U . . .
H18_2 H 0.576998 -0.077008 0.822632 0.103 Uiso 1 1 calc R U . . .
C19_2 C 0.4478(5) -0.1783(4) 0.7628(3) 0.0851(15) Uani 1 1 d . U . . .
C20_2 C 0.3729(5) -0.1609(5) 0.7242(4) 0.111(2) Uani 1 1 d . U . . .
H20_2 H 0.382176 -0.115895 0.708605 0.133 Uiso 1 1 calc R U . . .
C21_2 C 0.2780(6) -0.2147(5) 0.7083(5) 0.122(3) Uani 1 1 d . U . . .
H21_2 H 0.225333 -0.204527 0.681488 0.147 Uiso 1 1 calc R U . . .
C22_2 C 0.2646(5) -0.2796(5) 0.7318(5) 0.117(2) Uani 1 1 d . U . . .
H22_2 H 0.203190 -0.313215 0.721669 0.141 Uiso 1 1 calc R U . . .
C23_2 C 0.3449(5) -0.2965(4) 0.7722(4) 0.1007(19) Uani 1 1 d . U . . .
H23_2 H 0.336075 -0.340987 0.788436 0.121 Uiso 1 1 calc R U . . .
C24_2 C 0.4358(4) -0.2462(4) 0.7870(3) 0.0851(15) Uani 1 1 d . U . . .
C25_2 C 0.5290(4) -0.2497(4) 0.8254(3) 0.0943(18) Uani 1 1 d . U . . .
C26_2 C 0.5515(5) -0.3038(5) 0.8571(4) 0.132(3) Uani 1 1 d . U . . .
H26_2 H 0.504401 -0.346212 0.858199 0.159 Uiso 1 1 calc R U . . .
C27_2 C 0.6498(5) -0.2943(6) 0.8890(5) 0.173(5) Uani 1 1 d . U . . .
H27_2 H 0.667440 -0.331159 0.910631 0.208 Uiso 1 1 calc R U . . .
C28_2 C 0.7178(6) -0.2303(6) 0.8875(5) 0.179(5) Uani 1 1 d . U . . .
H28_2 H 0.781841 -0.223205 0.909402 0.215 Uiso 1 1 calc R U . . .
C29_2 C 0.6928(5) -0.1764(5) 0.8539(4) 0.136(3) Uani 1 1 d . U . . .
H29_2 H 0.739280 -0.133803 0.852418 0.163 Uiso 1 1 calc R U . . .
C30_2 C 0.6005(4) -0.1861(4) 0.8233(3) 0.0922(17) Uani 1 1 d . U . . .
C31_2 C 0.6569(3) 0.0441(2) 0.4428(2) 0.0503(8) Uani 1 1 d . U . . .
C32_2 C 0.6818(3) 0.0175(2) 0.3952(2) 0.0510(9) Uani 1 1 d . U . . .
C33_2 C 0.7200(2) -0.0072(2) 0.34278(19) 0.0493(8) Uani 1 1 d . U . . .
C34_2 C 0.6882(3) -0.0898(3) 0.2941(2) 0.0585(10) Uani 1 1 d . U . . .
H34_2 H 0.639702 -0.131621 0.294357 0.070 Uiso 1 1 calc R U . . .
C35_2 C 0.7287(3) -0.1096(3) 0.2451(2) 0.0620(11) Uani 1 1 d . U . . .
H35_2 H 0.706085 -0.164748 0.211863 0.074 Uiso 1 1 calc R U . . .
C36_2 C 0.8024(3) -0.0488(2) 0.2450(2) 0.0528(9) Uani 1 1 d . U . . .
H36_2 H 0.829861 -0.063267 0.212476 0.063 Uiso 1 1 calc R U . . .
C37_2 C 0.8356(2) 0.0345(2) 0.29360(18) 0.0467(8) Uani 1 1 d . U . . .
C38_2 C 0.7938(2) 0.0547(2) 0.34195(18) 0.0472(8) Uani 1 1 d . U . . .
H38_2 H 0.815280 0.110061 0.374248 0.057 Uiso 1 1 calc R U . . .
C39_2 C 0.9162(2) 0.1014(2) 0.29580(18) 0.0468(8) Uani 1 1 d . U . . .
C4_2 C 0.6000(7) 0.5496(4) 0.7130(7) 0.195(5) Uani 1 1 d . U . . .
H4_2 H 0.557615 0.562939 0.731397 0.234 Uiso 1 1 calc R U . . .
O1_3 O 0.8912(2) 0.92276(18) 0.80233(15) 0.0572(6) Uani 1 1 d . U . . .
N1_3 N 0.8419(3) 1.0329(3) 0.8160(2) 0.0747(11) Uani 1 1 d . U . . .
C2_3 C 0.8667(8) 1.0475(6) 0.8948(4) 0.159(4) Uani 1 1 d . U . . .
H2A_3 H 0.809538 1.035497 0.902573 0.239 Uiso 1 1 calc R U . . .
H2B_3 H 0.908160 1.105021 0.924846 0.239 Uiso 1 1 calc R U . . .
H2C_3 H 0.898754 1.011419 0.908927 0.239 Uiso 1 1 calc R U . . .
C3_3 C 0.8056(4) 1.0883(3) 0.7853(3) 0.0799(14) Uani 1 1 d . U . . .
H3A_3 H 0.788505 1.068625 0.732480 0.120 Uiso 1 1 calc R U . . .
H3B_3 H 0.853860 1.143934 0.809270 0.120 Uiso 1 1 calc R U . . .
H3C_3 H 0.750167 1.089305 0.793514 0.120 Uiso 1 1 calc R U . . .
C1_3 C 0.8547(3) 0.9692(3) 0.7762(2) 0.0597(10) Uani 1 1 d . U . . .
H1_3 H 0.835322 0.957959 0.725338 0.072 Uiso 1 1 calc R U . . .
O1_4 O 1.0075(3) 0.6424(2) 0.5811(2) 0.0782(9) Uani 1 1 d . U . . .
N1_4 N 0.9909(10) 0.5747(7) 0.4572(6) 0.189(4) Uani 1 1 d . U . . .
C2_4 C 1.1034(11) 0.6009(7) 0.4902(7) 0.198(5) Uani 1 1 d . U . . .
H2A_4 H 1.118581 0.558235 0.462366 0.297 Uiso 1 1 calc R U . . .
H2B_4 H 1.128022 0.607121 0.541796 0.297 Uiso 1 1 calc R U . . .
H2C_4 H 1.131791 0.653208 0.486344 0.297 Uiso 1 1 calc R U . . .
C3_4 C 0.9225(10) 0.5250(8) 0.3858(6) 0.220(6) Uani 1 1 d . U . . .
H3A_4 H 0.913701 0.559064 0.356347 0.330 Uiso 1 1 calc R U . . .
H3B_4 H 0.863309 0.498587 0.387424 0.330 Uiso 1 1 calc R U . . .
H3C_4 H 0.942750 0.482791 0.363604 0.330 Uiso 1 1 calc R U . . .
C1_4 C 0.9599(10) 0.6072(7) 0.5165(5) 0.170(4) Uani 1 1 d . U . . .
H1_4 H 0.895312 0.598534 0.500243 0.204 Uiso 1 1 calc R U . . .

loop_
_atom_site_aniso_label
_atom_site_aniso_U_11
_atom_site_aniso_U_22
_atom_site_aniso_U_33
_atom_site_aniso_U_23
_atom_site_aniso_U_13
_atom_site_aniso_U_12
Cu1 0.0405(2) 0.0486(3) 0.0423(2) 0.01821(18) 0.01907(18) 0.01354(19)
Cu2 0.0371(2) 0.0483(2) 0.0411(2) 0.01686(18) 0.01634(17) 0.01245(18)
O1_1 0.0424(12) 0.0529(14) 0.0387(12) 0.0093(11) 0.0106(10) 0.0127(11)
C1_1 0.0351(16) 0.0475(19) 0.0386(17) 0.0099(14) 0.0152(13) 0.0036(15)
N1_1 0.0429(16) 0.065(2) 0.0408(15) 0.0128(14) 0.0088(13) 0.0214(15)
O2_1 0.0424(12) 0.0539(14) 0.0399(12) 0.0139(10) 0.0154(10) 0.0167(11)
C2_1 0.0345(15) 0.0445(18) 0.0431(17) 0.0120(14) 0.0141(13) 0.0081(14)
N2_1 0.0414(15) 0.0558(18) 0.0419(16) 0.0124(13) 0.0058(12) 0.0164(14)
O3_1 0.0445(13) 0.0586(15) 0.0444(13) 0.0223(11) 0.0192(10) 0.0203(11)
C3_1 0.0421(18) 0.053(2) 0.048(2) 0.0034(16) 0.0122(15) 0.0135(16)
O4_1 0.0745(18) 0.0768(19) 0.0504(15) 0.0320(14) 0.0315(14) 0.0439(16)
C4_1 0.0439(19) 0.058(2) 0.056(2) 0.0037(18) 0.0098(17) 0.0211(18)
O5_1 0.0442(14) 0.0650(17) 0.0456(14) 0.0055(12) 0.0083(11) 0.0121(13)
C5_1 0.0379(17) 0.051(2) 0.0465(19) 0.0109(16) 0.0087(14) 0.0130(15)
O6_1 0.0386(13) 0.0659(17) 0.0454(14) 0.0089(12) 0.0034(11) 0.0131(12)
C7_1 0.0380(16) 0.0495(19) 0.0418(17) 0.0129(15) 0.0146(14) 0.0122(15)
C8_1 0.0363(16) 0.054(2) 0.0427(19) 0.0157(16) 0.0120(14) 0.0132(15)
C9_1 0.0365(17) 0.061(2) 0.0415(19) 0.0171(17) 0.0094(14) 0.0141(16)
C10_1 0.0433(17) 0.0502(19) 0.0359(16) 0.0143(14) 0.0102(14) 0.0147(15)
C11_1 0.0390(17) 0.054(2) 0.0347(16) 0.0169(14) 0.0097(13) 0.0122(15)
C12_1 0.0437(18) 0.060(2) 0.0390(17) 0.0202(16) 0.0145(14) 0.0179(16)
C13_1 0.0477(19) 0.053(2) 0.0351(17) 0.0136(15) 0.0101(14) 0.0139(16)
C14_1 0.0403(17) 0.055(2) 0.0359(17) 0.0160(15) 0.0078(14) 0.0123(16)
C15_1 0.0419(17) 0.053(2) 0.0426(18) 0.0180(15) 0.0141(15) 0.0175(16)
C16_1 0.0441(19) 0.057(2) 0.0408(18) 0.0147(16) 0.0096(15) 0.0113(17)
C17_1 0.0391(18) 0.065(2) 0.047(2) 0.0068(18) 0.0051(15) 0.0108(17)
C18_1 0.0414(19) 0.069(3) 0.048(2) 0.0131(18) 0.0100(16) 0.0091(18)
C19_1 0.0412(19) 0.063(2) 0.069(3) 0.013(2) 0.0184(18) 0.0108(18)
C20_1 0.049(2) 0.070(3) 0.090(3) 0.005(3) 0.019(2) 0.014(2)
C21_1 0.065(3) 0.063(3) 0.132(5) 0.013(3) 0.029(3) 0.016(3)
C22_1 0.068(3) 0.074(3) 0.134(5) 0.038(3) 0.026(3) 0.028(3)
C23_1 0.052(2) 0.076(3) 0.111(4) 0.036(3) 0.016(3) 0.016(2)
C24_1 0.0366(18) 0.066(3) 0.078(3) 0.024(2) 0.0138(18) 0.0126(18)
C25_1 0.0374(18) 0.060(2) 0.065(2) 0.0224(19) 0.0116(17) 0.0115(17)
C26_1 0.041(2) 0.074(3) 0.060(2) 0.024(2) -0.0018(17) 0.0087(19)
C27_1 0.045(2) 0.061(3) 0.056(2) 0.0149(19) 0.0037(17) 0.0053(18)
C28_1 0.045(2) 0.060(2) 0.063(2) 0.0185(19) 0.0133(18) 0.0091(18)
C29_1 0.0421(19) 0.067(3) 0.057(2) 0.0241(19) 0.0115(17) 0.0134(18)
C30_1 0.0360(17) 0.068(3) 0.049(2) 0.0178(18) 0.0107(15) 0.0079(17)
C31_1 0.0446(18) 0.062(2) 0.0348(17) 0.0165(15) 0.0109(14) 0.0177(17)
C32_1 0.049(2) 0.065(2) 0.0375(18) 0.0188(16) 0.0132(15) 0.0187(19)
C33_1 0.059(2) 0.072(3) 0.048(2) 0.0260(19) 0.0225(17) 0.032(2)
C34_1 0.147(5) 0.154(6) 0.049(2) 0.045(3) 0.037(3) 0.118(5)
C35_1 0.213(8) 0.205(8) 0.048(3) 0.046(4) 0.053(4) 0.169(7)
C36_1 0.179(6) 0.168(6) 0.056(3) 0.048(3) 0.049(3) 0.142(6)
C37_1 0.071(3) 0.080(3) 0.047(2) 0.031(2) 0.0269(19) 0.042(2)
C38_1 0.0484(19) 0.057(2) 0.0434(18) 0.0204(16) 0.0209(15) 0.0193(17)
C39_1 0.051(2) 0.058(2) 0.056(2) 0.0273(18) 0.0260(17) 0.0229(18)
C6_1 0.0388(17) 0.0460(18) 0.0411(17) 0.0109(14) 0.0138(14) 0.0075(15)
O1_2 0.0640(17) 0.0552(16) 0.092(2) 0.0328(16) 0.0488(16) 0.0204(14)
N1_2 0.082(2) 0.068(2) 0.080(2) 0.044(2) 0.051(2) 0.027(2)
C1_2 0.053(2) 0.054(2) 0.073(3) 0.031(2) 0.0301(19) 0.0192(19)
O2_2 0.0436(13) 0.0528(15) 0.0614(15) 0.0221(12) 0.0239(12) 0.0124(11)
N2_2 0.0520(16) 0.0498(17) 0.0454(16) 0.0188(13) 0.0261(13) 0.0158(14)
C2_2 0.070(3) 0.056(2) 0.121(4) 0.037(3) 0.062(3) 0.023(2)
O3_2 0.0420(12) 0.0554(15) 0.0462(13) 0.0193(11) 0.0203(11) 0.0115(11)
C3_2 0.150(6) 0.055(3) 0.303(10) 0.056(5) 0.180(7) 0.037(3)
O4_2 0.0405(12) 0.0591(15) 0.0432(13) 0.0149(11) 0.0190(10) 0.0091(11)
C5_2 0.154(6) 0.056(3) 0.320(11) 0.053(5) 0.193(7) 0.028(4)
O5_2 0.095(2) 0.076(2) 0.075(2) 0.0379(17) 0.0511(18) 0.0416(19)
C6_2 0.084(3) 0.058(3) 0.151(5) 0.043(3) 0.082(4) 0.025(2)
O6_2 0.094(2) 0.0720(19) 0.076(2) 0.0442(16) 0.0515(18) 0.0354(18)
C7_2 0.053(2) 0.057(2) 0.091(3) 0.034(2) 0.041(2) 0.0196(19)
C8_2 0.065(3) 0.057(3) 0.108(4) 0.038(2) 0.055(3) 0.021(2)
C9_2 0.054(2) 0.059(2) 0.079(3) 0.031(2) 0.038(2) 0.0168(19)
C10_2 0.0392(17) 0.052(2) 0.062(2) 0.0241(17) 0.0215(16) 0.0129(16)
C11_2 0.0419(18) 0.059(2) 0.054(2) 0.0271(17) 0.0216(16) 0.0142(16)
C12_2 0.0349(16) 0.057(2) 0.0401(17) 0.0190(15) 0.0134(13) 0.0075(15)
C13_2 0.0375(16) 0.0468(19) 0.0433(18) 0.0142(15) 0.0137(14) 0.0073(14)
C14_2 0.0342(16) 0.053(2) 0.0423(17) 0.0206(15) 0.0140(14) 0.0090(15)
C15_2 0.0380(16) 0.051(2) 0.0465(18) 0.0156(15) 0.0181(14) 0.0122(15)
C16_2 0.061(2) 0.065(2) 0.049(2) 0.0212(18) 0.0300(18) 0.017(2)
C17_2 0.083(3) 0.067(3) 0.073(3) 0.038(2) 0.037(2) 0.025(2)
C18_2 0.116(4) 0.075(3) 0.067(3) 0.036(2) 0.042(3) 0.024(3)
C19_2 0.111(4) 0.086(3) 0.080(3) 0.043(3) 0.058(3) 0.033(3)
C20_2 0.144(6) 0.140(6) 0.155(6) 0.112(5) 0.112(5) 0.095(5)
C21_2 0.129(5) 0.164(7) 0.182(7) 0.128(6) 0.110(5) 0.098(5)
C22_2 0.110(5) 0.158(6) 0.158(6) 0.107(5) 0.093(5) 0.066(5)
C23_2 0.109(5) 0.119(5) 0.116(5) 0.080(4) 0.068(4) 0.045(4)
C24_2 0.100(4) 0.092(4) 0.074(3) 0.047(3) 0.045(3) 0.027(3)
C25_2 0.097(4) 0.097(4) 0.076(3) 0.054(3) 0.023(3) 0.013(3)
C26_2 0.100(5) 0.144(6) 0.117(5) 0.096(5) 0.007(4) -0.002(4)
C27_2 0.097(5) 0.180(8) 0.190(8) 0.149(7) -0.014(5) -0.007(5)
C28_2 0.094(5) 0.206(9) 0.166(7) 0.142(7) -0.021(5) -0.022(5)
C29_2 0.091(4) 0.141(6) 0.117(5) 0.087(5) -0.008(4) -0.015(4)
C30_2 0.094(4) 0.088(4) 0.074(3) 0.047(3) 0.018(3) 0.010(3)
C31_2 0.0425(18) 0.058(2) 0.0440(19) 0.0207(16) 0.0163(15) 0.0100(16)
C32_2 0.0433(18) 0.059(2) 0.0428(18) 0.0219(16) 0.0159(15) 0.0075(16)
C33_2 0.0423(18) 0.062(2) 0.0400(17) 0.0221(16) 0.0171(14) 0.0116(16)
C34_2 0.050(2) 0.060(2) 0.050(2) 0.0154(17) 0.0212(17) 0.0003(18)
C35_2 0.054(2) 0.061(2) 0.052(2) 0.0078(18) 0.0241(18) 0.0029(19)
C36_2 0.0453(19) 0.061(2) 0.0422(18) 0.0141(16) 0.0191(15) 0.0089(17)
C37_2 0.0371(16) 0.061(2) 0.0348(16) 0.0190(15) 0.0118(13) 0.0105(15)
C38_2 0.0409(17) 0.056(2) 0.0359(16) 0.0178(15) 0.0122(14) 0.0102(16)
C39_2 0.0369(16) 0.061(2) 0.0351(16) 0.0205(16) 0.0098(13) 0.0125(16)
C4_2 0.195(7) 0.069(3) 0.412(14) 0.069(6) 0.255(9) 0.045(4)
O1_3 0.0653(16) 0.0640(17) 0.0553(15) 0.0250(13) 0.0330(13) 0.0319(14)
N1_3 0.076(2) 0.082(3) 0.064(2) 0.017(2) 0.0297(19) 0.037(2)
C2_3 0.248(11) 0.179(8) 0.077(4) 0.026(5) 0.063(6) 0.150(8)
C3_3 0.070(3) 0.082(3) 0.090(3) 0.027(3) 0.032(3) 0.039(3)
C1_3 0.055(2) 0.065(2) 0.052(2) 0.0157(18) 0.0249(18) 0.0157(19)
O1_4 0.089(2) 0.079(2) 0.070(2) 0.0187(17) 0.0416(18) 0.0380(19)
N1_4 0.265(12) 0.181(9) 0.150(8) 0.088(7) 0.106(8) 0.080(9)
C2_4 0.232(14) 0.120(8) 0.194(12) 0.052(8) 0.052(11) 0.051(9)
C3_4 0.271(15) 0.225(13) 0.096(7) 0.000(7) 0.034(8) 0.109(12)
C1_4 0.231(11) 0.176(9) 0.104(4) 0.045(5) 0.072(6) 0.087(8)

loop_
_atom_type_symbol
_atom_type_description
_atom_type_scat_dispersion_real
_atom_type_scat_dispersion_imag
_atom_type_scat_source
C C 0.0033 0.0016 'International Tables Vol C Tables 4.2.6.8 and 6.1.1.4'
H H 0.0000 0.0000 'International Tables Vol C Tables 4.2.6.8 and 6.1.1.4'
N N 0.0061 0.0033 'International Tables Vol C Tables 4.2.6.8 and 6.1.1.4'
O O 0.0106 0.0060 'International Tables Vol C Tables 4.2.6.8 and 6.1.1.4'
Cu Cu 0.3201 1.2651 'International Tables Vol C Tables 4.2.6.8 and 6.1.1.4'

loop_
_geom_angle_atom_site_label_1
_geom_angle_atom_site_label_2
_geom_angle_atom_site_label_3
_geom_angle
_geom_angle_site_symmetry_1
_geom_angle_site_symmetry_3
_geom_angle_publ_flag
O4_1 Cu1 O1_2 88.65(14) 2_766 . ?
O4_1 Cu1 O1_1 167.90(11) 2_766 . ?
O1_2 Cu1 O1_1 88.99(13) . . ?
O4_1 Cu1 O4_2_$1 90.44(13) 2_766 2_766 ?
O1_2 Cu1 O4_2_$1 169.46(12) . 2_766 ?
O1_1 Cu1 O4_2_$1 89.71(11) . 2_766 ?
O4_1 Cu1 O1_3 96.87(12) 2_766 . ?
O1_2 Cu1 O1_3 95.17(12) . . ?
O1_1 Cu1 O1_3 95.16(11) . . ?
O4_2 Cu1 O1_3 95.36(11) 2_766 . ?
O4_1 Cu1 Cu2 84.24(9) 2_766 . ?
O1_2 Cu1 Cu2 82.76(9) . . ?
O1_1 Cu1 Cu2 83.69(8) . . ?
O4_2 Cu1 Cu2 86.71(8) 2_766 . ?
O1_3 Cu1 Cu2 177.64(8) . . ?
O2_2 Cu2 O3_1_$1 88.34(11) . 2_766 ?
O2_2 Cu2 O2_1 88.69(11) . . ?
O3_1 Cu2 O2_1 168.80(10) 2_766 . ?
O2_2 Cu2 O3_2_$1 167.54(11) . 2_766 ?
O3_1 Cu2 O3_2_$1 90.27(11) 2_766 2_766 ?
O2_1 Cu2 O3_2_$1 90.31(11) . 2_766 ?
O2_2 Cu2 O1_4 100.43(13) . . ?
O3_1 Cu2 O1_4 97.37(13) 2_766 . ?
O2_1 Cu2 O1_4 93.78(13) . . ?
O3_2 Cu2 O1_4 92.03(13) 2_766 . ?
O2_2 Cu2 Cu1 85.73(9) . . ?
O3_1 Cu2 Cu1 84.31(8) 2_766 . ?
O2_1 Cu2 Cu1 84.71(8) . . ?
O3_2 Cu2 Cu1 81.81(8) 2_766 . ?
O1_4 Cu2 Cu1 173.64(10) . . ?
C1_1 O1_1 Cu1 122.2(3) . . ?
O2_1 C1_1 O1_1 125.8(3) . . ?
O2_1 C1_1 C2_1 118.1(3) . . ?
O1_1 C1_1 C2_1 116.1(3) . . ?
C1_1 O2_1 Cu2 122.2(2) . . ?
C3_1 C2_1 C7_1 119.4(3) . . ?
C3_1 C2_1 C1_1 121.0(3) . . ?
C7_1 C2_1 C1_1 119.5(3) . . ?
C16_1 N2_1 C14_1 126.6(3) . . ?
C39_1 O3_1 Cu2_$1 122.4(2) . 2_766 ?
C2_1 C3_1 C4_1 120.2(3) . . ?
C39_1 O4_1 Cu1_$1 122.9(2) . 2_766 ?
C5_1 C4_1 C3_1 120.3(4) . . ?
C4_1 C5_1 C6_1 120.5(3) . . ?
C16_1 O6_1 C17_1 114.7(3) . . ?
C6_1 C7_1 C2_1 120.7(3) . . ?
C9_1 C8_1 C6_1 177.8(4) . . ?
C8_1 C9_1 C10_1 177.2(4) . . ?
C15_1 C10_1 C11_1 120.8(3) . . ?
C15_1 C10_1 C9_1 119.6(3) . . ?
C11_1 C10_1 C9_1 119.5(3) . . ?
N1_1 C11_1 C12_1 121.0(3) . . ?
N1_1 C11_1 C10_1 121.4(3) . . ?
C12_1 C11_1 C10_1 117.4(3) . . ?
C13_1 C12_1 C11_1 121.2(4) . . ?
C13_1 C12_1 C31_1 119.6(3) . . ?
C11_1 C12_1 C31_1 119.1(3) . . ?
C14_1 C13_1 C12_1 120.6(3) . . ?
C13_1 C14_1 C15_1 119.2(3) . . ?
C13_1 C14_1 N2_1 123.9(3) . . ?
C15_1 C14_1 N2_1 116.8(3) . . ?
C14_1 C15_1 C10_1 120.7(3) . . ?
O5_1 C16_1 N2_1 127.4(3) . . ?
O5_1 C16_1 O6_1 123.6(3) . . ?
N2_1 C16_1 O6_1 108.9(4) . . ?
O6_1 C17_1 C18_1 107.3(3) . . ?
C19_1 C18_1 C30_1 102.8(3) . . ?
C19_1 C18_1 C17_1 115.9(4) . . ?
C30_1 C18_1 C17_1 110.3(4) . . ?
C20_1 C19_1 C24_1 119.6(5) . . ?
C20_1 C19_1 C18_1 129.9(4) . . ?
C24_1 C19_1 C18_1 110.4(4) . . ?
C21_1 C20_1 C19_1 118.3(5) . . ?
C22_1 C21_1 C20_1 121.6(5) . . ?
C21_1 C22_1 C23_1 121.9(6) . . ?
C22_1 C23_1 C24_1 117.2(5) . . ?
C23_1 C24_1 C19_1 121.3(5) . . ?
C23_1 C24_1 C25_1 129.9(4) . . ?
C19_1 C24_1 C25_1 108.8(4) . . ?
C26_1 C25_1 C30_1 119.8(4) . . ?
C26_1 C25_1 C24_1 132.0(4) . . ?
C30_1 C25_1 C24_1 108.2(4) . . ?
C27_1 C26_1 C25_1 119.4(4) . . ?
C28_1 C27_1 C26_1 120.6(4) . . ?
C27_1 C28_1 C29_1 120.4(4) . . ?
C30_1 C29_1 C28_1 119.2(4) . . ?
C29_1 C30_1 C25_1 120.6(4) . . ?
C29_1 C30_1 C18_1 129.7(4) . . ?
C25_1 C30_1 C18_1 109.7(4) . . ?
C32_1 C31_1 C12_1 175.2(4) . . ?
C31_1 C32_1 C33_1 176.1(4) . . ?
C38_1 C33_1 C34_1 118.3(4) . . ?
C38_1 C33_1 C32_1 120.8(3) . . ?
C34_1 C33_1 C32_1 120.9(4) . . ?
C35_1 C34_1 C33_1 119.9(4) . . ?
C34_1 C35_1 C36_1 121.6(5) . . ?
C35_1 C36_1 C37_1 119.3(5) . . ?
C38_1 C37_1 C36_1 119.1(4) . . ?
C38_1 C37_1 C39_1 120.4(3) . . ?
C36_1 C37_1 C39_1 120.5(4) . . ?
C37_1 C38_1 C33_1 121.8(4) . . ?
O3_1 C39_1 O4_1 125.5(4) . . ?
O3_1 C39_1 C37_1 116.8(3) . . ?
O4_1 C39_1 C37_1 117.6(3) . . ?
C7_1 C6_1 C5_1 119.0(3) . . ?
C7_1 C6_1 C8_1 120.7(3) . . ?
C5_1 C6_1 C8_1 120.3(3) . . ?
C1_2 O1_2 Cu1 124.0(3) . . ?
O2_2 C1_2 O1_2 125.8(4) . . ?
O2_2 C1_2 C2_2 117.3(4) . . ?
O1_2 C1_2 C2_2 117.0(4) . . ?
C1_2 O2_2 Cu2 120.9(3) . . ?
C16_2 N2_2 C14_2 126.6(3) . . ?
C7_2 C2_2 C3_2 119.4(4) . . ?
C7_2 C2_2 C1_2 120.3(4) . . ?
C3_2 C2_2 C1_2 120.3(4) . . ?
C39_2 O3_2 Cu2_$1 125.5(2) . 2_766 ?
C4_2 C3_2 C2_2 119.9(5) . . ?
C39_2 O4_2 Cu1_$1 119.9(2) . 2_766 ?
C4_2 C5_2 C6_2 120.1(5) . . ?
C7_2 C6_2 C5_2 118.3(5) . . ?
C7_2 C6_2 C8_2 121.3(4) . . ?
C5_2 C6_2 C8_2 120.4(4) . . ?
C16_2 O6_2 C17_2 114.2(4) . . ?
C2_2 C7_2 C6_2 121.3(4) . . ?
C9_2 C8_2 C6_2 177.5(6) . . ?
C8_2 C9_2 C10_2 176.7(5) . . ?
C15_2 C10_2 C11_2 120.6(4) . . ?
C15_2 C10_2 C9_2 118.5(4) . . ?
C11_2 C10_2 C9_2 120.8(4) . . ?
N1_2 C11_2 C10_2 121.4(4) . . ?
N1_2 C11_2 C12_2 121.0(4) . . ?
C10_2 C11_2 C12_2 117.5(3) . . ?
C13_2 C12_2 C11_2 121.0(3) . . ?
C13_2 C12_2 C31_2 120.0(4) . . ?
C11_2 C12_2 C31_2 118.9(3) . . ?
C14_2 C13_2 C12_2 120.4(4) . . ?
C15_2 C14_2 C13_2 119.0(3) . . ?
C15_2 C14_2 N2_2 118.4(3) . . ?
C13_2 C14_2 N2_2 122.6(3) . . ?
C14_2 C15_2 C10_2 121.4(3) . . ?
O5_2 C16_2 N2_2 129.0(4) . . ?
O5_2 C16_2 O6_2 122.2(4) . . ?
N2_2 C16_2 O6_2 108.8(3) . . ?
O6_2 C17_2 C18_2 106.5(4) . . ?
C17_2 C18_2 C30_2 111.7(5) . . ?
C17_2 C18_2 C19_2 114.8(5) . . ?
C30_2 C18_2 C19_2 103.2(4) . . ?
C20_2 C19_2 C24_2 122.4(6) . . ?
C20_2 C19_2 C18_2 128.8(5) . . ?
C24_2 C19_2 C18_2 108.8(5) . . ?
C19_2 C20_2 C21_2 117.7(5) . . ?
C22_2 C21_2 C20_2 121.1(7) . . ?
C21_2 C22_2 C23_2 119.9(7) . . ?
C24_2 C23_2 C22_2 119.6(6) . . ?
C23_2 C24_2 C19_2 119.4(6) . . ?
C23_2 C24_2 C25_2 131.1(5) . . ?
C19_2 C24_2 C25_2 109.5(5) . . ?
C26_2 C25_2 C30_2 120.6(6) . . ?
C26_2 C25_2 C24_2 130.0(6) . . ?
C30_2 C25_2 C24_2 109.4(5) . . ?
C25_2 C26_2 C27_2 118.3(6) . . ?
C28_2 C27_2 C26_2 119.5(7) . . ?
C27_2 C28_2 C29_2 121.1(8) . . ?
C30_2 C29_2 C28_2 119.2(6) . . ?
C29_2 C30_2 C25_2 121.3(6) . . ?
C29_2 C30_2 C18_2 129.6(5) . . ?
C25_2 C30_2 C18_2 109.0(5) . . ?
C32_2 C31_2 C12_2 175.2(4) . . ?
C31_2 C32_2 C33_2 174.4(4) . . ?
C34_2 C33_2 C38_2 119.0(3) . . ?
C34_2 C33_2 C32_2 122.8(3) . . ?
C38_2 C33_2 C32_2 118.2(4) . . ?
C35_2 C34_2 C33_2 119.9(4) . . ?
C36_2 C35_2 C34_2 121.0(4) . . ?
C35_2 C36_2 C37_2 120.0(4) . . ?
C38_2 C37_2 C36_2 119.0(3) . . ?
C38_2 C37_2 C39_2 119.6(3) . . ?
C36_2 C37_2 C39_2 121.3(3) . . ?
C37_2 C38_2 C33_2 121.0(4) . . ?
O4_2 C39_2 O3_2 125.4(3) . . ?
O4_2 C39_2 C37_2 118.4(3) . . ?
O3_2 C39_2 C37_2 116.2(3) . . ?
C3_2 C4_2 C5_2 120.9(5) . . ?
C1_3 O1_3 Cu1 120.6(3) . . ?
C1_3 N1_3 C3_3 123.0(4) . . ?
C1_3 N1_3 C2_3 117.9(5) . . ?
C3_3 N1_3 C2_3 119.1(5) . . ?
O1_3 C1_3 N1_3 124.5(4) . . ?
C1_4 O1_4 Cu2 122.1(7) . . ?
C3_4 N1_4 C1_4 118.9(13) . . ?
C3_4 N1_4 C2_4 129.3(11) . . ?
C1_4 N1_4 C2_4 111.7(10) . . ?
O1_4 C1_4 N1_4 127.5(12) . . ?

loop_
_geom_bond_atom_site_label_1
_geom_bond_atom_site_label_2
_geom_bond_distance
_geom_bond_site_symmetry_2
_geom_bond_publ_flag
Cu1 O4_1_$1 1.947(3) 2_766 ?
Cu1 O1_2 1.961(3) . ?
Cu1 O1_1 1.966(3) . ?
Cu1 O4_2_$1 1.969(3) 2_766 ?
Cu1 O1_3 2.133(3) . ?
Cu1 Cu2 2.6294(10) . ?
Cu2 O2_2 1.960(3) . ?
Cu2 O3_1_$1 1.961(3) 2_766 ?
Cu2 O2_1 1.962(3) . ?
Cu2 O3_2_$1 1.963(3) 2_766 ?
Cu2 O1_4 2.140(3) . ?
O1_1 C1_1 1.270(4) . ?
C1_1 O2_1 1.251(4) . ?
C1_1 C2_1 1.505(5) . ?
N1_1 C11_1 1.369(4) . ?
C2_1 C3_1 1.383(5) . ?
C2_1 C7_1 1.395(5) . ?
N2_1 C16_1 1.348(5) . ?
N2_1 C14_1 1.412(4) . ?
O3_1 C39_1 1.254(5) . ?
C3_1 C4_1 1.387(6) . ?
O4_1 C39_1 1.273(5) . ?
C4_1 C5_1 1.378(5) . ?
O5_1 C16_1 1.208(5) . ?
C5_1 C6_1 1.393(5) . ?
O6_1 C16_1 1.353(5) . ?
O6_1 C17_1 1.446(4) . ?
C7_1 C6_1 1.392(5) . ?
C8_1 C9_1 1.199(5) . ?
C8_1 C6_1 1.433(5) . ?
C9_1 C10_1 1.428(5) . ?
C10_1 C15_1 1.402(5) . ?
C10_1 C11_1 1.409(5) . ?
C11_1 C12_1 1.406(5) . ?
C12_1 C13_1 1.406(5) . ?
C12_1 C31_1 1.427(5) . ?
C13_1 C14_1 1.379(5) . ?
C14_1 C15_1 1.395(5) . ?
C17_1 C18_1 1.518(5) . ?
C18_1 C19_1 1.488(7) . ?
C18_1 C30_1 1.517(6) . ?
C19_1 C20_1 1.390(7) . ?
C19_1 C24_1 1.396(6) . ?
C20_1 C21_1 1.376(8) . ?
C21_1 C22_1 1.351(9) . ?
C22_1 C23_1 1.386(8) . ?
C23_1 C24_1 1.386(7) . ?
C24_1 C25_1 1.461(6) . ?
C25_1 C26_1 1.390(6) . ?
C25_1 C30_1 1.400(6) . ?
C26_1 C27_1 1.385(7) . ?
C27_1 C28_1 1.384(6) . ?
C28_1 C29_1 1.393(6) . ?
C29_1 C30_1 1.380(6) . ?
C31_1 C32_1 1.196(5) . ?
C32_1 C33_1 1.421(6) . ?
C33_1 C38_1 1.395(5) . ?
C33_1 C34_1 1.398(6) . ?
C34_1 C35_1 1.357(8) . ?
C35_1 C36_1 1.386(7) . ?
C36_1 C37_1 1.392(6) . ?
C37_1 C38_1 1.369(6) . ?
C37_1 C39_1 1.507(5) . ?
O1_2 C1_2 1.265(5) . ?
N1_2 C11_2 1.373(5) . ?
C1_2 O2_2 1.259(5) . ?
C1_2 C2_2 1.498(6) . ?
N2_2 C16_2 1.341(5) . ?
N2_2 C14_2 1.405(4) . ?
C2_2 C7_2 1.375(6) . ?
C2_2 C3_2 1.390(7) . ?
O3_2 C39_2 1.272(5) . ?
C3_2 C4_2 1.370(8) . ?
O4_2 C39_2 1.254(4) . ?
C5_2 C4_2 1.376(9) . ?
C5_2 C6_2 1.398(7) . ?
O5_2 C16_2 1.207(5) . ?
C6_2 C7_2 1.392(6) . ?
C6_2 C8_2 1.439(7) . ?
O6_2 C16_2 1.358(5) . ?
O6_2 C17_2 1.451(6) . ?
C8_2 C9_2 1.187(6) . ?
C9_2 C10_2 1.427(6) . ?
C10_2 C15_2 1.392(5) . ?
C10_2 C11_2 1.405(6) . ?
C11_2 C12_2 1.412(6) . ?
C12_2 C13_2 1.394(5) . ?
C12_2 C31_2 1.436(5) . ?
C13_2 C14_2 1.393(5) . ?
C14_2 C15_2 1.380(5) . ?
C17_2 C18_2 1.505(7) . ?
C18_2 C30_2 1.532(8) . ?
C18_2 C19_2 1.532(8) . ?
C19_2 C20_2 1.358(9) . ?
C19_2 C24_2 1.412(7) . ?
C20_2 C21_2 1.446(10) . ?
C21_2 C22_2 1.356(9) . ?
C22_2 C23_2 1.429(9) . ?
C23_2 C24_2 1.380(8) . ?
C24_2 C25_2 1.462(9) . ?
C25_2 C26_2 1.348(9) . ?
C25_2 C30_2 1.409(8) . ?
C26_2 C27_2 1.434(11) . ?
C27_2 C28_2 1.374(10) . ?
C28_2 C29_2 1.380(10) . ?
C29_2 C30_2 1.342(9) . ?
C31_2 C32_2 1.204(5) . ?
C32_2 C33_2 1.429(5) . ?
C33_2 C34_2 1.391(6) . ?
C33_2 C38_2 1.401(5) . ?
C34_2 C35_2 1.383(6) . ?
C35_2 C36_2 1.383(5) . ?
C36_2 C37_2 1.396(5) . ?
C37_2 C38_2 1.390(5) . ?
C37_2 C39_2 1.492(5) . ?
O1_3 C1_3 1.255(5) . ?
N1_3 C1_3 1.320(6) . ?
N1_3 C3_3 1.440(7) . ?
N1_3 C2_3 1.458(8) . ?
O1_4 C1_4 1.173(10) . ?
N1_4 C3_4 1.373(13) . ?
N1_4 C1_4 1.496(13) . ?
N1_4 C2_4 1.585(15) . ?
